data_4034231
loop_
_publ_author_name
'Zheng, Zai-Qin'
'Wei, Wen-Jun'
'Zhang, Junmin'
'Li, Hang-Ying'
'Xu, Kai'
'Xu, Jiayuan'
'Tang, Bencan'
'Li, Ya'
'Gao, Kun'

_publ_section_title
;
 Heliaquanoids A-E, Five Sesquiterpenoid Dimers from Inula
 helianthus-aquatica.
;
_journal_issue 7
_journal_name_full 'The Journal of organic chemistry'
_journal_page_first 4473
_journal_page_last 4477
_journal_paper_doi 10.1021/acs.joc.8b03284
_journal_volume 84
_journal_year 2019
_chemical_absolute_configuration unk
_chemical_formula_moiety 'C30 H38 O5'
_chemical_formula_sum 'C30 H38 O5'
_chemical_formula_weight 478.60
_space_group_crystal_system monoclinic
_space_group_IT_number 4
_space_group_name_Hall 'P 2yb'
_space_group_name_H-M_alt 'P 1 21 1'
_atom_sites_solution_hydrogens geom
_atom_sites_solution_primary direct
_atom_sites_solution_secondary difmap
_audit_creation_date 2018-06-20
_audit_creation_method
;
Olex2 1.2
(compiled 2017.03.28 svn.r3405 for OlexSys, GUI svn.r5337)
;
_cell_angle_alpha 90.00
_cell_angle_beta 101.009(3)
_cell_angle_gamma 90.00
_cell_formula_units_Z 2
_cell_length_a 7.6807(2)
_cell_length_b 10.5907(3)
_cell_length_c 16.1738(4)
_cell_measurement_reflns_used 3625
_cell_measurement_temperature 278(10)
_cell_measurement_theta_max 69.1250
_cell_measurement_theta_min 6.9230
_cell_volume 1291.43(6)
_computing_cell_refinement
;
CrysAlisPro, Agilent Technologies,
Version 1.171.36.28 (release 01-02-2013 CrysAlis171 .NET)
(compiled Feb  1 2013,16:14:44)
;
_computing_data_collection
;
CrysAlisPro, Agilent Technologies,
Version 1.171.36.28 (release 01-02-2013 CrysAlis171 .NET)
(compiled Feb  1 2013,16:14:44)
;
_computing_data_reduction
;
CrysAlisPro, Agilent Technologies,
Version 1.171.36.28 (release 01-02-2013 CrysAlis171 .NET)
(compiled Feb  1 2013,16:14:44)
;
_computing_molecular_graphics 'Olex2 (Dolomanov et al., 2009)'
_computing_publication_material 'Olex2 (Dolomanov et al., 2009)'
_computing_structure_refinement 'ShelXL (Sheldrick, 2015)'
_computing_structure_solution 'ShelXS (Sheldrick, 2008)'
_diffrn_ambient_temperature 278(10)
_diffrn_detector_area_resol_mean 16.0733
_diffrn_measured_fraction_theta_full 0.971
_diffrn_measured_fraction_theta_max 0.971
_diffrn_measurement_details
;
#__ type_ start__ end____ width___ exp.time_
  1 omega    0.00   27.00   1.0000    1.0000
omega____ theta____ kappa____ phi______ frames
    -        0.0000   57.0000  -30.0000 27

#__ type_ start__ end____ width___ exp.time_
  2 omega   39.00   69.00   1.0000    1.0000
omega____ theta____ kappa____ phi______ frames
    -        0.0000   57.0000  -30.0000 30

#__ type_ start__ end____ width___ exp.time_
  3 omega  -37.00   11.00   1.0000    1.0000
omega____ theta____ kappa____ phi______ frames
    -       -8.5000  -57.0000 -180.0000 48

#__ type_ start__ end____ width___ exp.time_
  4 omega   -9.00   46.00   1.0000    1.0000
omega____ theta____ kappa____ phi______ frames
    -       -8.5000   57.0000 -180.0000 55

#__ type_ start__ end____ width___ exp.time_
  5 omega  -73.00  -46.00   1.0000    1.0000
omega____ theta____ kappa____ phi______ frames
    -       -8.5000  178.0000   60.0000 27

#__ type_ start__ end____ width___ exp.time_
  6 omega   64.00  109.00   1.0000    1.0000
omega____ theta____ kappa____ phi______ frames
    -       54.0000   38.0000  -60.0000 45

#__ type_ start__ end____ width___ exp.time_
  7 omega  -19.00   64.00   1.0000    1.0000
omega____ theta____ kappa____ phi______ frames
    -       54.0000  -38.0000 -120.0000 83

#__ type_ start__ end____ width___ exp.time_
  8 omega   23.00   76.00   1.0000    1.0000
omega____ theta____ kappa____ phi______ frames
    -       54.0000  -57.0000   60.0000 53

#__ type_ start__ end____ width___ exp.time_
  9 omega   18.00   83.00   1.0000    1.0000
omega____ theta____ kappa____ phi______ frames
    -       54.0000  -77.0000  -30.0000 65

#__ type_ start__ end____ width___ exp.time_
 10 omega  -15.00   17.00   1.0000    1.0000
omega____ theta____ kappa____ phi______ frames
    -       54.0000  -57.0000   60.0000 32

#__ type_ start__ end____ width___ exp.time_
 11 omega   28.00   59.00   1.0000    1.0000
omega____ theta____ kappa____ phi______ frames
    -       54.0000   38.0000  -60.0000 31

#__ type_ start__ end____ width___ exp.time_
 12 omega  100.00  146.00   1.0000    2.0000
omega____ theta____ kappa____ phi______ frames
    -      108.0000  111.0000  -30.0000 46

#__ type_ start__ end____ width___ exp.time_
 13 omega   40.00   82.00   1.0000    2.0000
omega____ theta____ kappa____ phi______ frames
    -      108.0000  -38.0000   60.0000 42

#__ type_ start__ end____ width___ exp.time_
 14 omega   92.00  149.00   1.0000    2.0000
omega____ theta____ kappa____ phi______ frames
    -      108.0000  178.0000 -120.0000 57

#__ type_ start__ end____ width___ exp.time_
 15 omega   95.00  175.00   1.0000    2.0000
omega____ theta____ kappa____ phi______ frames
    -      108.0000   50.0000 -120.0000 80

#__ type_ start__ end____ width___ exp.time_
 16 omega   35.00   84.00   1.0000    2.0000
omega____ theta____ kappa____ phi______ frames
    -      108.0000  -25.0000  -90.0000 49

#__ type_ start__ end____ width___ exp.time_
 17 omega  148.00  174.00   1.0000    2.0000
omega____ theta____ kappa____ phi______ frames
    -      108.0000   50.0000    0.0000 26

#__ type_ start__ end____ width___ exp.time_
 18 omega   44.00   95.00   1.0000    2.0000
omega____ theta____ kappa____ phi______ frames
    -      108.0000  -50.0000  150.0000 51

#__ type_ start__ end____ width___ exp.time_
 19 omega   72.00   98.00   1.0000    2.0000
omega____ theta____ kappa____ phi______ frames
    -      108.0000 -111.0000  -90.0000 26

#__ type_ start__ end____ width___ exp.time_
 20 omega   40.00  103.00   1.0000    2.0000
omega____ theta____ kappa____ phi______ frames
    -      108.0000  -50.0000 -150.0000 63

#__ type_ start__ end____ width___ exp.time_
 21 omega   50.00   75.00   1.0000    2.0000
omega____ theta____ kappa____ phi______ frames
    -      108.0000  -77.0000  -60.0000 25

#__ type_ start__ end____ width___ exp.time_
 22 omega   36.00   88.00   1.0000    2.0000
omega____ theta____ kappa____ phi______ frames
    -      108.0000  -38.0000  -30.0000 52

#__ type_ start__ end____ width___ exp.time_
 23 omega   49.00  111.00   1.0000    2.0000
omega____ theta____ kappa____ phi______ frames
    -      108.0000 -111.0000  -60.0000 62

#__ type_ start__ end____ width___ exp.time_
 24 omega   70.00  154.00   1.0000    2.0000
omega____ theta____ kappa____ phi______ frames
    -      108.0000   25.0000    0.0000 84

#__ type_ start__ end____ width___ exp.time_
 25 omega   78.00  104.00   1.0000    2.0000
omega____ theta____ kappa____ phi______ frames
    -      108.0000 -111.0000   60.0000 26

#__ type_ start__ end____ width___ exp.time_
 26 omega   49.00   75.00   1.0000    2.0000
omega____ theta____ kappa____ phi______ frames
    -      108.0000   12.0000 -150.0000 26

#__ type_ start__ end____ width___ exp.time_
 27 omega   65.00   93.00   1.0000    2.0000
omega____ theta____ kappa____ phi______ frames
    -      108.0000  -25.0000   60.0000 28

#__ type_ start__ end____ width___ exp.time_
 28 omega   49.00  139.00   1.0000    2.0000
omega____ theta____ kappa____ phi______ frames
    -      108.0000  -77.0000  -30.0000 90

#__ type_ start__ end____ width___ exp.time_
 29 omega   87.00  178.00   1.0000    2.0000
omega____ theta____ kappa____ phi______ frames
    -      108.0000   38.0000   90.0000 91

#__ type_ start__ end____ width___ exp.time_
 30 omega   37.00  110.00   1.0000    2.0000
omega____ theta____ kappa____ phi______ frames
    -      108.0000 -111.0000 -150.0000 73
;
_diffrn_measurement_device_type 'SuperNova, Dual, Cu at zero, Eos'
_diffrn_measurement_method '\w scans'
_diffrn_orient_matrix_UB_11 0.0720102000
_diffrn_orient_matrix_UB_12 0.1346489000
_diffrn_orient_matrix_UB_13 -0.0068522000
_diffrn_orient_matrix_UB_21 0.1669049000
_diffrn_orient_matrix_UB_22 -0.0548197000
_diffrn_orient_matrix_UB_23 -0.0264398000
_diffrn_orient_matrix_UB_31 -0.0933226000
_diffrn_orient_matrix_UB_32 0.0057182000
_diffrn_orient_matrix_UB_33 -0.0930896000
_diffrn_radiation_monochromator mirror
_diffrn_radiation_type CuK\a
_diffrn_radiation_wavelength 1.54184
_diffrn_reflns_av_R_equivalents 0.0415
_diffrn_reflns_av_unetI/netI 0.0492
_diffrn_reflns_limit_h_max 9
_diffrn_reflns_limit_h_min -9
_diffrn_reflns_limit_k_max 12
_diffrn_reflns_limit_k_min -12
_diffrn_reflns_limit_l_max 17
_diffrn_reflns_limit_l_min -19
_diffrn_reflns_number 8358
_diffrn_reflns_theta_full 69.70
_diffrn_reflns_theta_max 69.70
_diffrn_reflns_theta_min 5.02
_diffrn_source 'SuperNova (Cu) X-ray Source'
_exptl_absorpt_coefficient_mu 0.657
_exptl_absorpt_correction_T_max 1.00000
_exptl_absorpt_correction_T_min 0.69605
_exptl_absorpt_correction_type multi-scan
_exptl_absorpt_process_details
;
CrysAlisPro, Agilent Technologies,
Version 1.171.36.28 (release 01-02-2013 CrysAlis171 .NET)
(compiled Feb  1 2013,16:14:44)
Empirical absorption correction using spherical harmonics,
 implemented in SCALE3 ABSPACK scaling algorithm.
;
_exptl_crystal_colour 'clear light colourless'
_exptl_crystal_colour_lustre clear
_exptl_crystal_colour_modifier light
_exptl_crystal_colour_primary colourless
_exptl_crystal_density_diffrn 1.231
_exptl_crystal_density_method 'not measured'
_exptl_crystal_description block
_exptl_crystal_F_000 516
_exptl_crystal_size_max 0.15
_exptl_crystal_size_mid 0.14
_exptl_crystal_size_min 0.12
_refine_diff_density_max 0.161
_refine_diff_density_min -0.145
_refine_diff_density_rms 0.034
_refine_ls_abs_structure_details 'Flack H D (1983), Acta Cryst. A39, 876-881'
_refine_ls_abs_structure_Flack -0.1(2)
_refine_ls_extinction_method none
_refine_ls_goodness_of_fit_ref 1.043
_refine_ls_hydrogen_treatment mixed
_refine_ls_matrix_type full
_refine_ls_number_parameters 328
_refine_ls_number_reflns 4617
_refine_ls_number_restraints 1
_refine_ls_restrained_S_all 1.043
_refine_ls_R_factor_all 0.0495
_refine_ls_R_factor_gt 0.0459
_refine_ls_shift/su_max 0.000
_refine_ls_shift/su_mean 0.000
_refine_ls_structure_factor_coef Fsqd
_refine_ls_weighting_details 'calc w=1/[\s^2^(Fo^2^)+(0.0650P)^2^+0.0471P] where P=(Fo^2^+2Fc^2^)/3'
_refine_ls_weighting_scheme calc
_refine_ls_wR_factor_gt 0.1185
_refine_ls_wR_factor_ref 0.1234
_reflns_number_gt 4272
_reflns_number_total 4617
_reflns_threshold_expression >2sigma(I)
_cod_data_source_file jo8b03284_si_002.cif
_cod_data_source_block zhzq_4_13_33
_cod_database_code 4034231
_chemical_oxdiff_formula 'C H O S'
_reflns_odcompleteness_completeness 97.88
_reflns_odcompleteness_iscentric 1
_reflns_odcompleteness_theta 66.97
_olex2_refinement_description
;
1. Fixed Uiso
 At 1.2 times of:
  All C(H) groups, All C(H,H) groups
 At 1.5 times of:
  All C(H,H,H) groups
2.a Ternary CH refined with riding coordinates:
 C2'(H2'), C7(H7), C7'(H7'), C8(H8), C8'(H8'), C10(H10), C10'(H10')
2.b Secondary CH2 refined with riding coordinates:
 C2(H2A,H2B), C3(H3A,H3B), C3'(H3'A,H3'B), C6(H6A,H6B), C6'(H6'A,H6'B), C9(H9A,
 H9B), C9'(H9'A,H9'B), C13(H13A,H13B)
2.c Aromatic/amide H refined with riding coordinates:
 C5(H5)
2.d Idealised Me refined as rotating group:
 C14(H14A,H14B,H14C), C14'(H14D,H14E,H14F), C15(H15D,H15E,H15F), C15'(H15A,
 H15B,H15C)
;
_olex2_date_sample_data_collection 2018-06-19
_olex2_submission_special_instructions 'No special instructions were received'

loop_
_space_group_symop_id
_space_group_symop_operation_xyz
1 'x, y, z'
2 '-x, y+1/2, -z'

loop_
_atom_site_label
_atom_site_type_symbol
_atom_site_fract_x
_atom_site_fract_y
_atom_site_fract_z
_atom_site_U_iso_or_equiv
_atom_site_adp_type
_atom_site_occupancy
_atom_site_calc_flag
_atom_site_refinement_flags_posn
O1 O 0.5011(4) 0.7904(3) 1.06706(15) 0.0993(9) Uani 1 d .
O2 O 0.2356(3) 0.88876(16) 0.57952(11) 0.0571(4) Uani 1 d .
O3 O 0.2248(3) 0.9872(2) 0.45868(10) 0.0666(5) Uani 1 d .
O4 O 0.6497(3) 1.59731(19) 0.83185(14) 0.0766(6) Uani 1 d .
O5 O 0.9095(4) 1.5976(3) 0.92113(17) 0.1064(10) Uani 1 d .
C1 C 0.1459(3) 0.9415(2) 0.83703(13) 0.0464(5) Uani 1 d .
C1' C 0.3339(3) 1.37937(19) 0.61536(13) 0.0395(4) Uani 1 d .
C2 C 0.1972(4) 0.8804(2) 0.92293(14) 0.0563(6) Uani 1 d .
H2A H 0.0950 0.8374 0.9367 0.068 Uiso 1 calc R
H2B H 0.2336 0.9453 0.9650 0.068 Uiso 1 calc R
C2' C 0.2207(3) 1.3279(2) 0.53503(13) 0.0435(4) Uani 1 d .
H2' H 0.1493 1.3908 0.4991 0.052 Uiso 1 calc R
C3 C 0.3482(5) 0.7861(3) 0.92523(18) 0.0813(10) Uani 1 d .
H3A H 0.3097 0.7186 0.8854 0.098 Uiso 1 calc R
H3B H 0.4483 0.8280 0.9085 0.098 Uiso 1 calc R
C3' C 0.3619(3) 1.2615(2) 0.49561(13) 0.0469(5) Uani 1 d .
H3'A H 0.4475 1.3195 0.4796 0.056 Uiso 1 calc R
H3'B H 0.3116 1.2080 0.4483 0.056 Uiso 1 calc R
C4 C 0.4052(5) 0.7310(3) 1.01241(19) 0.0750(8) Uani 1 d .
C4' C 0.4367(3) 1.18629(18) 0.57541(12) 0.0382(4) Uani 1 d .
C5 C 0.2081(3) 1.0550(2) 0.82390(13) 0.0485(5) Uani 1 d .
H5 H 0.2743 1.0963 0.8702 0.058 Uiso 1 calc R
C5' C 0.4627(2) 1.29348(19) 0.64133(12) 0.0373(4) Uani 1 d .
C6 C 0.1809(3) 1.12295(19) 0.74030(13) 0.0465(5) Uani 1 d .
H6A H 0.2223 1.2093 0.7490 0.056 Uiso 1 calc R
H6B H 0.0554 1.1251 0.7158 0.056 Uiso 1 calc R
C6' C 0.6030(3) 1.2880(2) 0.72003(14) 0.0472(5) Uani 1 d .
H6'A H 0.6985 1.2338 0.7099 0.057 Uiso 1 calc R
H6'B H 0.5525 1.2501 0.7647 0.057 Uiso 1 calc R
C7 C 0.2820(3) 1.05666(18) 0.67953(12) 0.0375(4) Uani 1 d .
H7 H 0.4081 1.0579 0.7055 0.045 Uiso 1 calc R
C7' C 0.6792(3) 1.4163(2) 0.74923(13) 0.0453(5) Uani 1 d .
H7' H 0.7270 1.4546 0.7031 0.054 Uiso 1 calc R
C8 C 0.2256(3) 0.91701(18) 0.66686(13) 0.0445(5) Uani 1 d .
H8 H 0.3111 0.8641 0.7043 0.053 Uiso 1 calc R
C8' C 0.5445(3) 1.5072(2) 0.77413(14) 0.0487(5) Uani 1 d .
H8' H 0.4656 1.4607 0.8043 0.058 Uiso 1 calc R
C9 C 0.0407(3) 0.8854(2) 0.67912(13) 0.0505(5) Uani 1 d .
H9A H 0.0014 0.8096 0.6473 0.061 Uiso 1 calc R
H9B H -0.0382 0.9535 0.6560 0.061 Uiso 1 calc R
C9' C 0.4344(4) 1.5795(2) 0.70250(16) 0.0553(5) Uani 1 d .
H9'A H 0.5110 1.6084 0.6651 0.066 Uiso 1 calc R
H9'B H 0.3854 1.6535 0.7250 0.066 Uiso 1 calc R
C10 C 0.0239(3) 0.8644(2) 0.77201(14) 0.0520(5) Uani 1 d .
H10 H 0.0532 0.7756 0.7848 0.062 Uiso 1 calc R
C10' C 0.2826(3) 1.5027(2) 0.65148(14) 0.0488(5) Uani 1 d .
H10' H 0.2324 1.5553 0.6029 0.059 Uiso 1 calc R
C11 C 0.2645(2) 1.11148(18) 0.58954(12) 0.0363(4) Uani 1 d .
C11' C 0.8224(3) 1.4188(3) 0.82748(15) 0.0547(6) Uani 1 d .
C12 C 0.2389(3) 0.9942(2) 0.53471(13) 0.0467(5) Uani 1 d .
C12' C 0.8069(5) 1.5445(3) 0.86683(19) 0.0711(8) Uani 1 d .
C13 C 0.1164(3) 1.2113(2) 0.55821(13) 0.0434(4) Uani 1 d .
H13A H 0.0337 1.1804 0.5094 0.052 Uiso 1 calc R
H13B H 0.0514 1.2319 0.6023 0.052 Uiso 1 calc R
C13' C 0.9366(4) 1.3323(4) 0.86186(18) 0.0705(8) Uani 1 d .
H13C H 0.945(5) 1.247(4) 0.838(2) 0.079(10) Uiso 1 d .
H13D H 1.028(5) 1.350(4) 0.911(3) 0.103(13) Uiso 1 d .
C14 C -0.1699(4) 0.8823(4) 0.7814(2) 0.0811(9) Uani 1 d .
H14A H -0.1821 0.8594 0.8374 0.122 Uiso 1 calc GR
H14B H -0.2454 0.8297 0.7415 0.122 Uiso 1 calc GR
H14C H -0.2032 0.9691 0.7712 0.122 Uiso 1 calc GR
C14' C 0.1333(4) 1.4832(3) 0.70048(19) 0.0656(7) Uani 1 d .
H14D H 0.0353 1.4419 0.6651 0.098 Uiso 1 calc GR
H14E H 0.0955 1.5636 0.7181 0.098 Uiso 1 calc GR
H14F H 0.1754 1.4318 0.7491 0.098 Uiso 1 calc GR
C15 C 0.3351(7) 0.6048(5) 1.0287(3) 0.1153(16) Uani 1 d .
H15D H 0.3690 0.5444 0.9904 0.173 Uiso 1 calc GR
H15E H 0.2081 0.6085 1.0206 0.173 Uiso 1 calc GR
H15F H 0.3829 0.5798 1.0855 0.173 Uiso 1 calc GR
C15' C 0.5975(3) 1.1057(2) 0.57087(16) 0.0512(5) Uani 1 d .
H15A H 0.6973 1.1593 0.5687 0.077 Uiso 1 calc GR
H15B H 0.5734 1.0540 0.5212 0.077 Uiso 1 calc GR
H15C H 0.6237 1.0528 0.6198 0.077 Uiso 1 calc GR

loop_
_atom_site_aniso_label
_atom_site_aniso_U_11
_atom_site_aniso_U_22
_atom_site_aniso_U_33
_atom_site_aniso_U_23
_atom_site_aniso_U_13
_atom_site_aniso_U_12
O1 0.130(2) 0.0911(18) 0.0632(13) 0.0039(12) -0.0162(13) 0.0084(16)
O2 0.0822(11) 0.0423(8) 0.0502(9) -0.0170(7) 0.0212(8) -0.0055(7)
O3 0.0823(12) 0.0767(12) 0.0412(8) -0.0213(8) 0.0126(8) -0.0184(10)
O4 0.1010(15) 0.0474(10) 0.0739(12) -0.0208(9) -0.0027(11) -0.0101(10)
O5 0.128(2) 0.0799(16) 0.0921(17) -0.0200(13) -0.0288(15) -0.0329(15)
C1 0.0630(13) 0.0405(11) 0.0352(10) 0.0063(8) 0.0082(9) 0.0072(9)
C1' 0.0418(9) 0.0376(9) 0.0401(10) 0.0065(8) 0.0101(8) 0.0043(8)
C2 0.0810(16) 0.0507(12) 0.0360(10) 0.0075(9) 0.0086(10) 0.0074(12)
C2' 0.0473(10) 0.0467(11) 0.0357(10) 0.0090(8) 0.0059(8) 0.0080(8)
C3 0.106(2) 0.082(2) 0.0498(14) 0.0098(14) 0.0007(14) 0.0367(19)
C3' 0.0536(11) 0.0512(12) 0.0370(10) 0.0007(9) 0.0119(8) -0.0016(9)
C4 0.087(2) 0.0726(18) 0.0569(15) 0.0088(14) -0.0073(14) 0.0238(15)
C4' 0.0375(9) 0.0389(10) 0.0384(9) -0.0016(8) 0.0078(7) 0.0004(7)
C5 0.0705(14) 0.0397(10) 0.0346(10) -0.0052(8) 0.0086(9) 0.0003(9)
C5' 0.0368(9) 0.0361(9) 0.0385(9) -0.0004(8) 0.0058(7) 0.0012(7)
C6 0.0685(13) 0.0298(9) 0.0430(11) -0.0003(8) 0.0153(9) 0.0049(9)
C6' 0.0442(10) 0.0411(10) 0.0518(12) -0.0066(9) -0.0024(9) 0.0041(8)
C7 0.0461(10) 0.0309(9) 0.0341(9) -0.0022(7) 0.0043(7) 0.0015(7)
C7' 0.0455(10) 0.0472(11) 0.0438(10) -0.0059(9) 0.0101(8) -0.0067(9)
C8 0.0597(12) 0.0316(9) 0.0402(10) -0.0053(8) 0.0043(9) 0.0040(8)
C8' 0.0629(13) 0.0350(10) 0.0484(11) -0.0072(9) 0.0109(10) -0.0064(9)
C9 0.0641(13) 0.0437(10) 0.0402(11) 0.0007(9) 0.0008(9) -0.0125(10)
C9' 0.0766(15) 0.0316(10) 0.0585(13) 0.0031(10) 0.0148(11) -0.0002(10)
C10 0.0661(14) 0.0436(11) 0.0438(12) 0.0093(9) 0.0043(10) -0.0059(10)
C10' 0.0589(12) 0.0372(10) 0.0511(11) 0.0061(9) 0.0125(9) 0.0103(9)
C11 0.0360(8) 0.0398(9) 0.0326(9) -0.0011(7) 0.0050(7) 0.0001(7)
C11' 0.0511(12) 0.0685(15) 0.0451(11) -0.0088(11) 0.0107(9) -0.0174(11)
C12 0.0460(10) 0.0520(12) 0.0418(11) -0.0105(9) 0.0074(8) -0.0051(9)
C12' 0.0869(19) 0.0576(15) 0.0634(16) -0.0090(13) 0.0010(14) -0.0262(14)
C13 0.0388(9) 0.0510(11) 0.0386(10) 0.0053(9) 0.0029(8) 0.0027(8)
C13' 0.0525(13) 0.099(2) 0.0551(15) -0.0129(15) -0.0007(11) 0.0028(14)
C14 0.0698(17) 0.102(3) 0.0703(18) 0.0198(18) 0.0112(14) -0.0180(17)
C14' 0.0654(14) 0.0588(14) 0.0794(18) -0.0088(14) 0.0307(13) 0.0114(12)
C15 0.120(3) 0.098(3) 0.109(3) 0.035(3) -0.027(3) -0.004(2)
C15' 0.0450(10) 0.0517(12) 0.0577(13) -0.0128(10) 0.0116(9) 0.0053(9)

loop_
_atom_type_symbol
_atom_type_description
_atom_type_scat_dispersion_real
_atom_type_scat_dispersion_imag
_atom_type_scat_source
C C 0.0181 0.0091 'International Tables Vol C Tables 4.2.6.8 and 6.1.1.4'
H H 0.0000 0.0000 'International Tables Vol C Tables 4.2.6.8 and 6.1.1.4'
O O 0.0492 0.0322 'International Tables Vol C Tables 4.2.6.8 and 6.1.1.4'

loop_
_geom_angle_atom_site_label_1
_geom_angle_atom_site_label_2
_geom_angle_atom_site_label_3
_geom_angle
C12 O2 C8 111.36(16)
C12' O4 C8' 109.7(2)
C5 C1 C2 119.7(2)
C5 C1 C10 125.06(19)
C10 C1 C2 115.3(2)
C5' C1' C2' 106.85(18)
C5' C1' C10' 133.7(2)
C10' C1' C2' 119.40(17)
C1 C2 H2A 109.3
C1 C2 H2B 109.3
C1 C2 C3 111.4(2)
H2A C2 H2B 108.0
C3 C2 H2A 109.3
C3 C2 H2B 109.3
C1' C2' H2' 115.3
C1' C2' C3' 100.72(16)
C1' C2' C13 108.39(16)
C3' C2' H2' 115.3
C3' C2' C13 100.00(17)
C13 C2' H2' 115.3
C2 C3 H3A 109.4
C2 C3 H3B 109.4
H3A C3 H3B 108.0
C4 C3 C2 111.0(3)
C4 C3 H3A 109.4
C4 C3 H3B 109.4
C2' C3' H3'A 112.9
C2' C3' H3'B 112.9
C2' C3' C4' 93.99(16)
H3'A C3' H3'B 110.3
C4' C3' H3'A 112.9
C4' C3' H3'B 112.9
O1 C4 C3 120.5(4)
O1 C4 C15 121.9(3)
C15 C4 C3 117.6(3)
C3' C4' C5' 100.25(16)
C3' C4' C11 101.01(15)
C5' C4' C11 105.51(15)
C15' C4' C3' 115.48(18)
C15' C4' C5' 116.67(17)
C15' C4' C11 115.67(18)
C1 C5 H5 117.2
C1 C5 C6 125.7(2)
C6 C5 H5 117.2
C1' C5' C4' 106.86(17)
C1' C5' C6' 130.81(19)
C6' C5' C4' 122.22(17)
C5 C6 H6A 109.5
C5 C6 H6B 109.5
C5 C6 C7 110.80(17)
H6A C6 H6B 108.1
C7 C6 H6A 109.5
C7 C6 H6B 109.5
C5' C6' H6'A 108.9
C5' C6' H6'B 108.9
C5' C6' C7' 113.55(18)
H6'A C6' H6'B 107.7
C7' C6' H6'A 108.9
C7' C6' H6'B 108.9
C6 C7 H7 107.4
C6 C7 C8 111.12(18)
C6 C7 C11 117.85(16)
C8 C7 H7 107.4
C8 C7 C11 105.23(15)
C11 C7 H7 107.4
C6' C7' H7' 108.2
C6' C7' C8' 114.02(18)
C8' C7' H7' 108.2
C11' C7' C6' 116.9(2)
C11' C7' H7' 108.2
C11' C7' C8' 100.97(19)
O2 C8 C7 105.05(17)
O2 C8 H8 109.2
O2 C8 C9 107.84(18)
C7 C8 H8 109.2
C9 C8 C7 116.24(18)
C9 C8 H8 109.2
O4 C8' C7' 105.06(19)
O4 C8' H8' 109.2
O4 C8' C9' 108.64(19)
C7' C8' H8' 109.2
C9' C8' C7' 115.31(19)
C9' C8' H8' 109.2
C8 C9 H9A 108.6
C8 C9 H9B 108.6
C8 C9 C10 114.51(18)
H9A C9 H9B 107.6
C10 C9 H9A 108.6
C10 C9 H9B 108.6
C8' C9' H9'A 108.8
C8' C9' H9'B 108.8
C8' C9' C10' 113.77(18)
H9'A C9' H9'B 107.7
C10' C9' H9'A 108.8
C10' C9' H9'B 108.8
C1 C10 C9 116.27(19)
C1 C10 H10 106.6
C1 C10 C14 110.4(2)
C9 C10 H10 106.6
C14 C10 C9 109.9(2)
C14 C10 H10 106.6
C1' C10' C9' 116.10(19)
C1' C10' H10' 105.8
C1' C10' C14' 111.1(2)
C9' C10' H10' 105.8
C14' C10' C9' 111.3(2)
C14' C10' H10' 105.8
C7 C11 C4' 113.30(15)
C7 C11 C13 118.98(16)
C12 C11 C4' 109.97(16)
C12 C11 C7 102.74(16)
C12 C11 C13 111.02(16)
C13 C11 C4' 100.94(15)
C12' C11' C7' 105.6(2)
C13' C11' C7' 131.4(3)
C13' C11' C12' 122.9(2)
O2 C12 C11 112.43(17)
O3 C12 O2 119.4(2)
O3 C12 C11 128.1(2)
O4 C12' C11' 109.2(2)
O5 C12' O4 121.3(3)
O5 C12' C11' 129.5(3)
C2' C13 C11 103.76(16)
C2' C13 H13A 111.0
C2' C13 H13B 111.0
C11 C13 H13A 111.0
C11 C13 H13B 111.0
H13A C13 H13B 109.0
C11' C13' H13C 124(2)
C11' C13' H13D 122(3)
H13C C13' H13D 114(3)
C10 C14 H14A 109.5
C10 C14 H14B 109.5
C10 C14 H14C 109.5
H14A C14 H14B 109.5
H14A C14 H14C 109.5
H14B C14 H14C 109.5
C10' C14' H14D 109.5
C10' C14' H14E 109.5
C10' C14' H14F 109.5
H14D C14' H14E 109.5
H14D C14' H14F 109.5
H14E C14' H14F 109.5
C4 C15 H15D 109.5
C4 C15 H15E 109.5
C4 C15 H15F 109.5
H15D C15 H15E 109.5
H15D C15 H15F 109.5
H15E C15 H15F 109.5
C4' C15' H15A 109.5
C4' C15' H15B 109.5
C4' C15' H15C 109.5
H15A C15' H15B 109.5
H15A C15' H15C 109.5
H15B C15' H15C 109.5

loop_
_geom_bond_atom_site_label_1
_geom_bond_atom_site_label_2
_geom_bond_distance
O1 C4 1.213(4)
O2 C8 1.460(3)
O2 C12 1.334(3)
O3 C12 1.216(3)
O4 C8' 1.465(3)
O4 C12' 1.353(4)
O5 C12' 1.202(4)
C1 C2 1.515(3)
C1 C5 1.326(3)
C1 C10 1.508(3)
C1' C2' 1.520(3)
C1' C5' 1.350(3)
C1' C10' 1.513(3)
C2 H2A 0.9700
C2 H2B 0.9700
C2 C3 1.526(4)
C2' H2' 0.9800
C2' C3' 1.531(3)
C2' C13 1.557(3)
C3 H3A 0.9700
C3 H3B 0.9700
C3 C4 1.511(4)
C3' H3'A 0.9700
C3' H3'B 0.9700
C3' C4' 1.532(3)
C4 C15 1.483(6)
C4' C5' 1.544(3)
C4' C11 1.595(3)
C4' C15' 1.514(3)
C5 H5 0.9300
C5 C6 1.511(3)
C5' C6' 1.504(3)
C6 H6A 0.9700
C6 H6B 0.9700
C6 C7 1.534(3)
C6' H6'A 0.9700
C6' H6'B 0.9700
C6' C7' 1.519(3)
C7 H7 0.9800
C7 C8 1.544(3)
C7 C11 1.549(3)
C7' H7' 0.9800
C7' C8' 1.523(3)
C7' C11' 1.510(3)
C8 H8 0.9800
C8 C9 1.508(3)
C8' H8' 0.9800
C8' C9' 1.506(3)
C9 H9A 0.9700
C9 H9B 0.9700
C9 C10 1.548(3)
C9' H9'A 0.9700
C9' H9'B 0.9700
C9' C10' 1.528(3)
C10 H10 0.9800
C10 C14 1.536(4)
C10' H10' 0.9800
C10' C14' 1.527(4)
C11 C12 1.517(3)
C11 C13 1.565(3)
C11' C12' 1.489(4)
C11' C13' 1.316(4)
C13 H13A 0.9700
C13 H13B 0.9700
C13' H13C 0.99(4)
C13' H13D 0.98(4)
C14 H14A 0.9600
C14 H14B 0.9600
C14 H14C 0.9600
C14' H14D 0.9600
C14' H14E 0.9600
C14' H14F 0.9600
C15 H15D 0.9600
C15 H15E 0.9600
C15 H15F 0.9600
C15' H15A 0.9600
C15' H15B 0.9600
C15' H15C 0.9600

loop_
_geom_torsion_atom_site_label_1
_geom_torsion_atom_site_label_2
_geom_torsion_atom_site_label_3
_geom_torsion_atom_site_label_4
_geom_torsion
O2 C8 C9 C10 159.55(19)
O4 C8' C9' C10' -163.9(2)
C1 C2 C3 C4 176.9(3)
C1 C5 C6 C7 -68.6(3)
C1' C2' C3' C4' 51.64(18)
C1' C2' C13 C11 -66.2(2)
C1' C5' C6' C7' -37.4(3)
C2 C1 C5 C6 174.8(2)
C2 C1 C10 C9 -150.7(2)
C2 C1 C10 C14 83.3(3)
C2 C3 C4 O1 -79.2(5)
C2 C3 C4 C15 98.9(4)
C2' C1' C5' C4' 1.8(2)
C2' C1' C5' C6' -174.3(2)
C2' C1' C10' C9' -151.8(2)
C2' C1' C10' C14' 79.7(2)
C2' C3' C4' C5' -50.09(18)
C2' C3' C4' C11 58.10(17)
C2' C3' C4' C15' -176.34(18)
C3' C2' C13 C11 38.71(19)
C3' C4' C5' C1' 32.0(2)
C3' C4' C5' C6' -151.5(2)
C3' C4' C11 C7 -163.02(16)
C3' C4' C11 C12 82.65(19)
C3' C4' C11 C13 -34.67(18)
C4' C5' C6' C7' 147.05(19)
C4' C11 C12 O2 122.42(19)
C4' C11 C12 O3 -56.4(3)
C4' C11 C13 C2' -2.42(19)
C5 C1 C2 C3 -98.6(3)
C5 C1 C10 C9 29.4(4)
C5 C1 C10 C14 -96.7(3)
C5 C6 C7 C8 56.7(2)
C5 C6 C7 C11 178.24(18)
C5' C1' C2' C3' -35.1(2)
C5' C1' C2' C13 69.3(2)
C5' C1' C10' C9' 32.0(3)
C5' C1' C10' C14' -96.5(3)
C5' C4' C11 C7 -59.0(2)
C5' C4' C11 C12 -173.33(16)
C5' C4' C11 C13 69.35(17)
C5' C6' C7' C8' 63.3(3)
C5' C6' C7' C11' -179.4(2)
C6 C7 C8 O2 145.97(18)
C6 C7 C8 C9 26.9(2)
C6 C7 C11 C4' 105.3(2)
C6 C7 C11 C12 -136.10(18)
C6 C7 C11 C13 -13.0(3)
C6' C7' C8' O4 156.32(19)
C6' C7' C8' C9' -84.1(3)
C6' C7' C11' C12' -151.2(2)
C6' C7' C11' C13' 25.2(4)
C7 C8 C9 C10 -82.9(2)
C7 C11 C12 O2 1.5(2)
C7 C11 C12 O3 -177.3(2)
C7 C11 C13 C2' 122.16(18)
C7' C8' C9' C10' 78.5(3)
C7' C11' C12' O4 14.5(3)
C7' C11' C12' O5 -165.7(4)
C8 O2 C12 O3 -170.9(2)
C8 O2 C12 C11 10.2(3)
C8 C7 C11 C4' -130.21(17)
C8 C7 C11 C12 -11.6(2)
C8 C7 C11 C13 111.46(19)
C8 C9 C10 C1 32.6(3)
C8 C9 C10 C14 158.9(2)
C8' O4 C12' O5 -174.3(3)
C8' O4 C12' C11' 5.5(3)
C8' C7' C11' C12' -27.0(2)
C8' C7' C11' C13' 149.5(3)
C8' C9' C10' C1' -55.3(3)
C8' C9' C10' C14' 73.1(3)
C10 C1 C2 C3 81.4(3)
C10 C1 C5 C6 -5.3(4)
C10' C1' C2' C3' 147.74(19)
C10' C1' C2' C13 -107.8(2)
C10' C1' C5' C4' 178.4(2)
C10' C1' C5' C6' 2.3(4)
C11 C4' C5' C1' -72.5(2)
C11 C4' C5' C6' 104.0(2)
C11 C7 C8 O2 17.4(2)
C11 C7 C8 C9 -101.7(2)
C11' C7' C8' O4 30.1(2)
C11' C7' C8' C9' 149.7(2)
C12 O2 C8 C7 -17.4(2)
C12 O2 C8 C9 107.2(2)
C12 C11 C13 C2' -118.96(18)
C12' O4 C8' C7' -23.2(3)
C12' O4 C8' C9' -147.1(3)
C13 C2' C3' C4' -59.42(17)
C13 C11 C12 O2 -126.7(2)
C13 C11 C12 O3 54.5(3)
C13' C11' C12' O4 -162.4(3)
C13' C11' C12' O5 17.4(5)
C15' C4' C5' C1' 157.48(19)
C15' C4' C5' C6' -26.0(3)
C15' C4' C11 C7 71.5(2)
C15' C4' C11 C12 -42.8(2)
C15' C4' C11 C13 -160.10(18)
